data_1557543
loop_
_publ_author_name
'Yuvaraj, K.'
'Douair, Iskander'
'Jones, Dafydd D. L.'
'Maron, Laurent'
'Jones, Cameron'

_publ_section_title
;
 Sterically controlled reductive oligomerisations of CO by activated
 magnesium(i) compounds: deltate vs. ethenediolate formation
;
_journal_issue 13
_journal_name_full 'Chemical Science'
_journal_page_first 3516
_journal_page_last 3522
_journal_paper_doi 10.1039/D0SC00836B
_journal_volume 11
_journal_year 2020
_chemical_formula_sum 'C57 H88 N2 O'
_chemical_formula_weight 817.29
_space_group_crystal_system monoclinic
_space_group_IT_number 14
_space_group_name_Hall '-P 2yn'
_space_group_name_H-M_alt 'P 1 21/n 1'
_atom_sites_solution_hydrogens mixed
_audit_creation_method SHELXL-2016/6
_audit_update_record
;
2020-02-12 deposited with the CCDC.	2020-03-06 downloaded from the CCDC.
;
_cell_angle_alpha 90
_cell_angle_beta 96.100(4)
_cell_angle_gamma 90
_cell_formula_units_Z 4
_cell_length_a 16.2198(7)
_cell_length_b 10.7700(6)
_cell_length_c 28.9971(15)
_cell_measurement_reflns_used 3175
_cell_measurement_temperature 123(2)
_cell_measurement_theta_max 70.8700
_cell_measurement_theta_min 3.2770
_cell_volume 5036.7(4)
_computing_cell_refinement 'CrysAlisPro 1.171.39.46 (Rigaku OD, 2018)'
_computing_data_collection 'CrysAlisPro 1.171.39.46 (Rigaku OD, 2018)'
_computing_data_reduction 'CrysAlisPro 1.171.39.46 (Rigaku OD, 2018)'
_computing_molecular_graphics xseed
_computing_publication_material Ciftab
_computing_structure_refinement 'SHELXL-2016/6 (Sheldrick, 2016)'
_computing_structure_solution 'SHELXT 2014/5 (Sheldrick, 2014)'
_diffrn_ambient_temperature 123(2)
_diffrn_measured_fraction_theta_full 0.997
_diffrn_measured_fraction_theta_max 0.996
_diffrn_measurement_device_type 'XtaLAB Synergy, Dualflex, HyPix'
_diffrn_radiation_type CuK\a
_diffrn_radiation_wavelength 1.54184
_diffrn_reflns_av_R_equivalents 0.1874
_diffrn_reflns_av_unetI/netI 0.1404
_diffrn_reflns_Laue_measured_fraction_full 0.997
_diffrn_reflns_Laue_measured_fraction_max 0.996
_diffrn_reflns_limit_h_max 19
_diffrn_reflns_limit_h_min -19
_diffrn_reflns_limit_k_max 8
_diffrn_reflns_limit_k_min -13
_diffrn_reflns_limit_l_max 35
_diffrn_reflns_limit_l_min -35
_diffrn_reflns_number 41363
_diffrn_reflns_point_group_measured_fraction_full 0.997
_diffrn_reflns_point_group_measured_fraction_max 0.996
_diffrn_reflns_theta_full 67.684
_diffrn_reflns_theta_max 69.996
_diffrn_reflns_theta_min 6.554
_diffrn_source 'micro-focus sealed X-ray tube'
_exptl_absorpt_coefficient_mu 0.463
_exptl_absorpt_correction_T_max 1.00000
_exptl_absorpt_correction_T_min 0.47558
_exptl_absorpt_correction_type multi-scan
_exptl_crystal_colour colorless
_exptl_crystal_density_diffrn 1.078
_exptl_crystal_description block
_exptl_crystal_F_000 1808
_exptl_crystal_size_max 0.200
_exptl_crystal_size_mid 0.110
_exptl_crystal_size_min 0.100
_refine_diff_density_max 0.331
_refine_diff_density_min -0.257
_refine_diff_density_rms 0.052
_refine_ls_extinction_method none
_refine_ls_goodness_of_fit_ref 1.012
_refine_ls_hydrogen_treatment mixed
_refine_ls_matrix_type full
_refine_ls_number_parameters 604
_refine_ls_number_reflns 9509
_refine_ls_number_restraints 12
_refine_ls_restrained_S_all 1.011
_refine_ls_R_factor_all 0.1485
_refine_ls_R_factor_gt 0.0785
_refine_ls_shift/su_max 0.000
_refine_ls_shift/su_mean 0.000
_refine_ls_structure_factor_coef Fsqd
_refine_ls_weighting_details 'w=1/[\s^2^(Fo^2^)+(0.0584P)^2^+1.0683P] where P=(Fo^2^+2Fc^2^)/3'
_refine_ls_weighting_scheme calc
_refine_ls_wR_factor_gt 0.1626
_refine_ls_wR_factor_ref 0.1945
_reflns_Friedel_coverage 0.000
_reflns_number_gt 5309
_reflns_number_total 9509
_reflns_threshold_expression 'I > 2\s(I)'
_cod_data_source_file d0sc00836b2.cif
_cod_data_source_block Cj1400
_cod_depositor_comments
;Adding full bibliography for 1557543--1557552.cif.

 Adding full bibliography for 1557543--1557552.cif.
;
_cod_original_sg_symbol_H-M 'P 21/n'
_cod_database_code 1557543
_shelx_shelxl_version_number 2016/6
_shelx_space_group_comment
;
The symmetry employed for this shelxl refinement is uniquely defined
by the following loop, which should always be used as a source of
symmetry information in preference to the above space-group names.
They are only intended as comments.
;
_shelx_estimated_absorpt_t_min 0.913
_shelx_estimated_absorpt_t_max 0.955

loop_
_space_group_symop_operation_xyz
'x, y, z'
'-x+1/2, y+1/2, -z+1/2'
'-x, -y, -z'
'x-1/2, -y-1/2, z-1/2'

loop_
_atom_site_label
_atom_site_type_symbol
_atom_site_fract_x
_atom_site_fract_y
_atom_site_fract_z
_atom_site_U_iso_or_equiv
_atom_site_adp_type
_atom_site_occupancy
_atom_site_site_symmetry_order
_atom_site_calc_flag
_atom_site_refinement_flags_posn
_atom_site_refinement_flags_adp
_atom_site_refinement_flags_occupancy
_atom_site_disorder_assembly
_atom_site_disorder_group
O1 O 0.53984(13) 0.3331(2) 0.83458(8) 0.0452(6) Uani 1 1 d . . . . .
N1 N 0.45581(14) 0.8039(2) 0.69430(8) 0.0270(6) Uani 1 1 d . . . . .
C1 C 0.57815(17) 0.6725(3) 0.59217(10) 0.0268(6) Uani 1 1 d . . . . .
H1 H 0.489(2) 0.753(4) 0.6757(14) 0.065(12) Uiso 1 1 d . . . . .
N2 N 0.51547(13) 0.7301(2) 0.61580(8) 0.0262(5) Uani 1 1 d . . . . .
C2 C 0.64342(17) 0.7470(3) 0.57918(10) 0.0289(7) Uani 1 1 d . . . . .
C3 C 0.64657(17) 0.8855(3) 0.58849(11) 0.0302(7) Uani 1 1 d . . . . .
H3 H 0.587937 0.915636 0.585441 0.036 Uiso 1 1 calc R U . . .
C4 C 0.6829(2) 0.9125(3) 0.63804(11) 0.0386(8) Uani 1 1 d . . . . .
H4A H 0.740369 0.880442 0.642781 0.046 Uiso 1 1 calc R U . . .
H4B H 0.649998 0.868299 0.659788 0.046 Uiso 1 1 calc R U . . .
C5 C 0.6833(2) 1.0513(3) 0.64899(12) 0.0428(8) Uani 1 1 d . . . . .
H5A H 0.625497 1.080925 0.648788 0.051 Uiso 1 1 calc R U . . .
H5B H 0.711966 1.065197 0.680444 0.051 Uiso 1 1 calc R U . . .
C6 C 0.7267(2) 1.1257(3) 0.61386(12) 0.0421(8) Uani 1 1 d . . . . .
H6A H 0.721585 1.215496 0.620339 0.051 Uiso 1 1 calc R U . . .
H6B H 0.786457 1.104501 0.617077 0.051 Uiso 1 1 calc R U . . .
C7 C 0.6896(2) 1.0989(3) 0.56478(12) 0.0414(8) Uani 1 1 d . . . . .
H7A H 0.720903 1.144751 0.542722 0.050 Uiso 1 1 calc R U . . .
H7B H 0.631455 1.128234 0.560631 0.050 Uiso 1 1 calc R U . . .
C8 C 0.6920(2) 0.9603(3) 0.55414(11) 0.0370(8) Uani 1 1 d . . . . .
H8A H 0.750354 0.932282 0.555792 0.044 Uiso 1 1 calc R U . . .
H8B H 0.665704 0.945121 0.522243 0.044 Uiso 1 1 calc R U . . .
C9 C 0.70726(17) 0.6880(3) 0.55895(10) 0.0302(7) Uani 1 1 d . . . . .
H9 H 0.751289 0.737096 0.549669 0.036 Uiso 1 1 calc R U . . .
C10 C 0.70900(18) 0.5612(3) 0.55188(11) 0.0327(7) Uani 1 1 d . . . . .
C11 C 0.78182(18) 0.5034(3) 0.53031(11) 0.0372(8) Uani 1 1 d . . . . .
H11 H 0.813335 0.573673 0.518001 0.045 Uiso 1 1 calc R U . . .
C12 C 0.8414(2) 0.4384(3) 0.56682(12) 0.0438(8) Uani 1 1 d . . . . .
H12A H 0.812982 0.367120 0.579773 0.053 Uiso 1 1 calc R U . . .
H12B H 0.858176 0.496828 0.592469 0.053 Uiso 1 1 calc R U . . .
C13 C 0.9189(2) 0.3922(4) 0.54585(13) 0.0541(10) Uani 1 1 d . . . . .
H13A H 0.949893 0.463965 0.535156 0.065 Uiso 1 1 calc R U . . .
H13B H 0.955555 0.347565 0.569812 0.065 Uiso 1 1 calc R U . . .
C14 C 0.8946(2) 0.3072(4) 0.50589(14) 0.0583(11) Uani 1 1 d . . . . .
H14A H 0.868366 0.231853 0.517325 0.070 Uiso 1 1 calc R U . . .
H14B H 0.944978 0.281207 0.491935 0.070 Uiso 1 1 calc R U . . .
C15 C 0.8348(2) 0.3689(4) 0.46902(14) 0.0576(10) Uani 1 1 d . . . . .
H15A H 0.817223 0.308142 0.444301 0.069 Uiso 1 1 calc R U . . .
H15B H 0.863061 0.438471 0.454857 0.069 Uiso 1 1 calc R U . . .
C16 C 0.7581(2) 0.4182(3) 0.49016(12) 0.0467(9) Uani 1 1 d . . . . .
H16A H 0.722031 0.463443 0.466073 0.056 Uiso 1 1 calc R U . . .
H16B H 0.726067 0.347378 0.500759 0.056 Uiso 1 1 calc R U . . .
C17 C 0.64397(18) 0.4903(3) 0.56525(10) 0.0304(7) Uani 1 1 d . . . . .
H17 H 0.644155 0.403129 0.560294 0.036 Uiso 1 1 calc R U . . .
C18 C 0.57815(17) 0.5439(3) 0.58586(10) 0.0283(7) Uani 1 1 d . . . . .
C19 C 0.50765(17) 0.4632(3) 0.59880(11) 0.0295(7) Uani 1 1 d . . . . .
H19 H 0.470455 0.516826 0.615698 0.035 Uiso 1 1 calc R U . . .
C20 C 0.4564(2) 0.4129(3) 0.55581(12) 0.0423(8) Uani 1 1 d . . . . .
H20A H 0.492903 0.364904 0.537129 0.051 Uiso 1 1 calc R U . . .
H20B H 0.433281 0.483366 0.536674 0.051 Uiso 1 1 calc R U . . .
C21 C 0.3855(2) 0.3298(3) 0.56766(12) 0.0471(9) Uani 1 1 d . . . . .
H21A H 0.344843 0.380216 0.582704 0.057 Uiso 1 1 calc R U . . .
H21B H 0.356817 0.294657 0.538733 0.057 Uiso 1 1 calc R U . . .
C22 C 0.4164(2) 0.2256(3) 0.59959(14) 0.0494(9) Uani 1 1 d . . . . .
H22A H 0.451595 0.169346 0.583093 0.059 Uiso 1 1 calc R U . . .
H22B H 0.368546 0.177162 0.608292 0.059 Uiso 1 1 calc R U . . .
C23 C 0.4660(2) 0.2741(3) 0.64308(13) 0.0472(9) Uani 1 1 d . . . . .
H23A H 0.488280 0.203195 0.662256 0.057 Uiso 1 1 calc R U . . .
H23B H 0.429154 0.322492 0.661446 0.057 Uiso 1 1 calc R U . . .
C24 C 0.5375(2) 0.3562(3) 0.63125(12) 0.0421(8) Uani 1 1 d . . . . .
H24A H 0.577796 0.305059 0.616248 0.051 Uiso 1 1 calc R U . . .
H24B H 0.566380 0.390725 0.660236 0.051 Uiso 1 1 calc R U . . .
C25 C 0.46024(16) 0.8045(3) 0.59394(10) 0.0262(6) Uani 1 1 d . . . . .
C26 C 0.44851(19) 0.8151(3) 0.54190(11) 0.0376(8) Uani 1 1 d . . . . .
H26A H 0.497652 0.782587 0.529034 0.056 Uiso 1 1 calc R U . . .
H26B H 0.440576 0.902472 0.533090 0.056 Uiso 1 1 calc R U . . .
H26C H 0.399654 0.767130 0.529695 0.056 Uiso 1 1 calc R U . . .
C27 C 0.40924(16) 0.8811(3) 0.61922(10) 0.0281(7) Uani 1 1 d . . . . .
H27 H 0.372427 0.936398 0.601781 0.034 Uiso 1 1 calc R U . . .
C28 C 0.40855(16) 0.8822(3) 0.66660(10) 0.0262(6) Uani 1 1 d . . . . .
C29 C 0.35696(19) 0.9752(3) 0.68929(11) 0.0358(7) Uani 1 1 d . . . . .
H29A H 0.316225 0.931631 0.706015 0.054 Uiso 1 1 calc R U . . .
H29B H 0.328041 1.028947 0.665532 0.054 Uiso 1 1 calc R U . . .
H29C H 0.392929 1.025885 0.711127 0.054 Uiso 1 1 calc R U . . .
C30 C 0.44207(16) 0.7759(3) 0.74121(10) 0.0264(6) Uani 1 1 d . . . . .
C31 C 0.36910(16) 0.7132(3) 0.75015(10) 0.0275(7) Uani 1 1 d . . . . .
C32 C 0.30322(17) 0.6756(3) 0.71156(11) 0.0310(7) Uani 1 1 d . . . . .
H32 H 0.315146 0.721753 0.683083 0.037 Uiso 1 1 calc R U . . .
C33 C 0.21455(17) 0.7095(3) 0.72081(11) 0.0348(7) Uani 1 1 d . . . . .
H33A H 0.200900 0.666623 0.749238 0.042 Uiso 1 1 calc R U . . .
H33B H 0.211039 0.800040 0.726092 0.042 Uiso 1 1 calc R U . . .
C34 C 0.30861(19) 0.5372(3) 0.70064(12) 0.0371(8) Uani 1 1 d . . . . .
H34A H 0.365035 0.517602 0.692674 0.045 Uiso 1 1 calc R U . . .
H34B H 0.298948 0.488434 0.728512 0.045 Uiso 1 1 calc R U . . .
C35 C 0.2453(2) 0.4996(3) 0.66054(13) 0.0462(9) Uani 1 1 d . . . . .
H35A H 0.259452 0.540062 0.631756 0.055 Uiso 1 1 calc R U . . .
H35B H 0.247968 0.408581 0.656029 0.055 Uiso 1 1 calc R U . . .
C36 C 0.15784(19) 0.5356(3) 0.66911(12) 0.0421(8) Uani 1 1 d . . . . .
H36A H 0.119390 0.516225 0.641202 0.051 Uiso 1 1 calc R U . . .
H36B H 0.140708 0.486180 0.695247 0.051 Uiso 1 1 calc R U . . .
C37 C 0.15189(18) 0.6726(3) 0.68025(12) 0.0400(8) Uani 1 1 d . . . . .
H37A H 0.095234 0.691623 0.687964 0.048 Uiso 1 1 calc R U . . .
H37B H 0.161963 0.722040 0.652617 0.048 Uiso 1 1 calc R U . . .
C38 C 0.36002(17) 0.6803(3) 0.79539(10) 0.0318(7) Uani 1 1 d . . . . .
H38 H 0.310041 0.641123 0.801859 0.038 Uiso 1 1 calc R U . . .
C39 C 0.42122(18) 0.7023(3) 0.83183(11) 0.0352(7) Uani 1 1 d . . . . .
C40 C 0.4155(6) 0.6494(6) 0.8808(5) 0.034(2) Uani 0.705(5) 1 d D . P A 1
H40 H 0.471729 0.655382 0.898541 0.041 Uiso 0.705(5) 1 calc R U P A 1
C41 C 0.3558(4) 0.7293(5) 0.90553(16) 0.0381(12) Uani 0.705(5) 1 d D . P A 1
H41A H 0.374414 0.816859 0.905802 0.046 Uiso 0.705(5) 1 calc R U P A 1
H41B H 0.299780 0.725135 0.888378 0.046 Uiso 0.705(5) 1 calc R U P A 1
C42 C 0.3519(4) 0.6853(5) 0.95510(17) 0.0485(15) Uani 0.705(5) 1 d D . P A 1
H42A H 0.406619 0.697577 0.973162 0.058 Uiso 0.705(5) 1 calc R U P A 1
H42B H 0.310625 0.735438 0.969726 0.058 Uiso 0.705(5) 1 calc R U P A 1
C43 C 0.3281(4) 0.5489(6) 0.9562(2) 0.0468(17) Uani 0.705(5) 1 d D . P A 1
H43A H 0.330464 0.520844 0.988829 0.056 Uiso 0.705(5) 1 calc R U P A 1
H43B H 0.270452 0.538500 0.941743 0.056 Uiso 0.705(5) 1 calc R U P A 1
C44 C 0.3857(3) 0.4693(5) 0.93060(17) 0.0469(14) Uani 0.705(5) 1 d D . P A 1
H44A H 0.366532 0.381977 0.930259 0.056 Uiso 0.705(5) 1 calc R U P A 1
H44B H 0.442319 0.472163 0.947144 0.056 Uiso 0.705(5) 1 calc R U P A 1
C45 C 0.3882(3) 0.5142(4) 0.88102(16) 0.0434(13) Uani 0.705(5) 1 d D . P A 1
H45A H 0.332441 0.505787 0.863722 0.052 Uiso 0.705(5) 1 calc R U P A 1
H45B H 0.427255 0.462339 0.865383 0.052 Uiso 0.705(5) 1 calc R U P A 1
C46 C 0.49164(17) 0.7655(3) 0.82201(10) 0.0339(7) Uani 1 1 d . . . . .
H46 H 0.533356 0.783119 0.846664 0.041 Uiso 1 1 calc R U . . .
C47 C 0.50365(17) 0.8041(3) 0.77743(10) 0.0293(7) Uani 1 1 d . . . . .
C48 C 0.58134(17) 0.8762(3) 0.76924(11) 0.0316(7) Uani 1 1 d . . . . .
H48 H 0.579154 0.893746 0.735268 0.038 Uiso 1 1 calc R U . . .
C49 C 0.66052(18) 0.8018(3) 0.78359(12) 0.0415(8) Uani 1 1 d . . . . .
H49A H 0.661993 0.778703 0.816717 0.050 Uiso 1 1 calc R U . . .
H49B H 0.659331 0.724164 0.765240 0.050 Uiso 1 1 calc R U . . .
C50 C 0.73886(19) 0.8743(3) 0.77635(13) 0.0453(9) Uani 1 1 d . . . . .
H50A H 0.788195 0.824220 0.787429 0.054 Uiso 1 1 calc R U . . .
H50B H 0.740401 0.890324 0.742835 0.054 Uiso 1 1 calc R U . . .
C51 C 0.7417(2) 0.9961(4) 0.80212(13) 0.0523(10) Uani 1 1 d . . . . .
H51A H 0.791457 1.043298 0.795476 0.063 Uiso 1 1 calc R U . . .
H51B H 0.746001 0.979949 0.835900 0.063 Uiso 1 1 calc R U . . .
C52 C 0.6641(2) 1.0734(3) 0.78790(14) 0.0532(10) Uani 1 1 d . . . . .
H52A H 0.663200 1.097753 0.754919 0.064 Uiso 1 1 calc R U . . .
H52B H 0.665817 1.150212 0.806756 0.064 Uiso 1 1 calc R U . . .
C53 C 0.5852(2) 1.0002(3) 0.79469(13) 0.0441(9) Uani 1 1 d . . . . .
H53A H 0.582982 0.985122 0.828221 0.053 Uiso 1 1 calc R U . . .
H53B H 0.536111 1.050521 0.783283 0.053 Uiso 1 1 calc R U . . .
C54 C 0.5774(2) 0.4234(3) 0.80805(13) 0.0498(9) Uani 1 1 d . . . . .
H54A H 0.634641 0.397535 0.803711 0.060 Uiso 1 1 calc R U . . .
H54B H 0.580235 0.503952 0.824619 0.060 Uiso 1 1 calc R U . . .
C55 C 0.5282(2) 0.4374(4) 0.76238(14) 0.0638(11) Uani 1 1 d . . . . .
H55A H 0.523197 0.356552 0.746796 0.096 Uiso 1 1 calc R U . . .
H55B H 0.556034 0.496010 0.743327 0.096 Uiso 1 1 calc R U . . .
H55C H 0.472886 0.468745 0.766750 0.096 Uiso 1 1 calc R U . . .
C56 C 0.5811(2) 0.3145(4) 0.87900(13) 0.0547(10) Uani 1 1 d . . . . .
H56A H 0.586266 0.394486 0.895907 0.066 Uiso 1 1 calc R U . . .
H56B H 0.637626 0.282210 0.876483 0.066 Uiso 1 1 calc R U . . .
C57 C 0.5338(2) 0.2241(4) 0.90499(14) 0.0576(10) Uani 1 1 d . . . . .
H57A H 0.478308 0.257284 0.907981 0.086 Uiso 1 1 calc R U . . .
H57B H 0.563034 0.210584 0.935915 0.086 Uiso 1 1 calc R U . . .
H57C H 0.528813 0.145147 0.888133 0.086 Uiso 1 1 calc R U . . .
C40A C 0.4038(8) 0.6845(18) 0.8835(10) 0.030(5) Uani 0.295(5) 1 d D . P A 2
H40A H 0.417838 0.764119 0.900235 0.036 Uiso 0.295(5) 1 calc R U P A 2
C41A C 0.3164(7) 0.6480(14) 0.8925(4) 0.050(4) Uani 0.295(5) 1 d D . P A 2
H41C H 0.277449 0.715414 0.881941 0.060 Uiso 0.295(5) 1 calc R U P A 2
H41D H 0.299545 0.572239 0.874630 0.060 Uiso 0.295(5) 1 calc R U P A 2
C42A C 0.3118(9) 0.6239(18) 0.9438(4) 0.048(4) Uani 0.295(5) 1 d D . P A 2
H42C H 0.324261 0.701735 0.961289 0.058 Uiso 0.295(5) 1 calc R U P A 2
H42D H 0.254634 0.598393 0.948532 0.058 Uiso 0.295(5) 1 calc R U P A 2
C43A C 0.3718(7) 0.5240(15) 0.9626(6) 0.055(5) Uani 0.295(5) 1 d D . P A 2
H43C H 0.356099 0.443799 0.947413 0.067 Uiso 0.295(5) 1 calc R U P A 2
H43D H 0.368991 0.514376 0.996323 0.067 Uiso 0.295(5) 1 calc R U P A 2
C44A C 0.4596(6) 0.5578(12) 0.9537(4) 0.050(3) Uani 0.295(5) 1 d D . P A 2
H44C H 0.497153 0.487902 0.963376 0.060 Uiso 0.295(5) 1 calc R U P A 2
H44D H 0.478034 0.630980 0.972733 0.060 Uiso 0.295(5) 1 calc R U P A 2
C45A C 0.4662(7) 0.5871(11) 0.9027(4) 0.045(3) Uani 0.295(5) 1 d D . P A 2
H45C H 0.522907 0.617069 0.899297 0.054 Uiso 0.295(5) 1 calc R U P A 2
H45D H 0.457138 0.509886 0.884364 0.054 Uiso 0.295(5) 1 calc R U P A 2

loop_
_atom_site_aniso_label
_atom_site_aniso_U_11
_atom_site_aniso_U_22
_atom_site_aniso_U_33
_atom_site_aniso_U_23
_atom_site_aniso_U_13
_atom_site_aniso_U_12
O1 0.0377(11) 0.0560(15) 0.0416(14) 0.0073(12) 0.0026(10) -0.0008(11)
N1 0.0262(12) 0.0294(14) 0.0268(13) -0.0008(11) 0.0088(10) 0.0004(11)
C1 0.0291(14) 0.0294(17) 0.0226(15) -0.0001(13) 0.0059(11) 0.0067(13)
N2 0.0256(11) 0.0235(13) 0.0301(14) 0.0005(11) 0.0060(10) -0.0002(10)
C2 0.0314(14) 0.0304(17) 0.0249(16) 0.0005(13) 0.0034(12) -0.0019(13)
C3 0.0295(14) 0.0266(17) 0.0352(17) 0.0020(14) 0.0063(13) -0.0017(13)
C4 0.0451(17) 0.0344(19) 0.0367(19) -0.0011(15) 0.0057(14) -0.0027(15)
C5 0.056(2) 0.0342(19) 0.0370(19) -0.0043(15) 0.0005(16) -0.0056(16)
C6 0.0420(17) 0.0336(19) 0.050(2) 0.0034(16) -0.0011(15) -0.0054(15)
C7 0.0474(18) 0.038(2) 0.0383(19) 0.0073(16) 0.0013(15) -0.0053(16)
C8 0.0420(17) 0.0380(19) 0.0312(18) 0.0026(15) 0.0044(14) -0.0060(15)
C9 0.0280(14) 0.0336(18) 0.0302(17) -0.0005(14) 0.0080(12) -0.0006(13)
C10 0.0332(15) 0.0369(19) 0.0286(17) -0.0007(14) 0.0063(13) 0.0043(14)
C11 0.0342(16) 0.0391(19) 0.0404(19) -0.0002(15) 0.0141(14) 0.0080(14)
C12 0.0412(17) 0.055(2) 0.0364(19) -0.0010(17) 0.0088(15) 0.0131(16)
C13 0.0448(19) 0.069(3) 0.050(2) -0.003(2) 0.0111(17) 0.0217(19)
C14 0.054(2) 0.061(3) 0.063(3) -0.008(2) 0.0201(19) 0.0208(19)
C15 0.058(2) 0.067(3) 0.050(2) -0.016(2) 0.0158(18) 0.018(2)
C16 0.0428(18) 0.053(2) 0.045(2) -0.0087(18) 0.0076(16) 0.0092(16)
C17 0.0368(15) 0.0274(17) 0.0275(16) 0.0022(13) 0.0061(12) 0.0061(13)
C18 0.0320(14) 0.0292(17) 0.0246(16) -0.0005(13) 0.0069(12) 0.0038(13)
C19 0.0323(15) 0.0231(16) 0.0342(17) 0.0013(13) 0.0088(13) 0.0030(13)
C20 0.0426(17) 0.049(2) 0.0355(19) 0.0067(16) 0.0040(14) -0.0060(16)
C21 0.0488(19) 0.051(2) 0.040(2) 0.0021(18) -0.0004(16) -0.0154(17)
C22 0.056(2) 0.0301(19) 0.065(3) -0.0050(18) 0.0204(19) -0.0102(17)
C23 0.0473(19) 0.046(2) 0.049(2) 0.0179(18) 0.0091(16) 0.0011(17)
C24 0.0398(17) 0.043(2) 0.043(2) 0.0128(16) 0.0030(15) -0.0010(15)
C25 0.0235(13) 0.0264(16) 0.0281(16) -0.0027(13) 0.0005(12) -0.0018(12)
C26 0.0367(16) 0.043(2) 0.0319(17) 0.0009(15) -0.0004(13) 0.0065(15)
C27 0.0270(14) 0.0254(16) 0.0313(16) 0.0043(13) 0.0008(12) 0.0023(12)
C28 0.0230(13) 0.0220(16) 0.0341(17) 0.0011(13) 0.0053(12) -0.0013(12)
C29 0.0373(16) 0.0326(18) 0.0392(19) 0.0059(15) 0.0119(14) 0.0085(14)
C30 0.0283(14) 0.0265(16) 0.0254(15) 0.0009(13) 0.0076(12) 0.0056(12)
C31 0.0257(14) 0.0243(16) 0.0326(17) 0.0033(13) 0.0038(12) 0.0022(12)
C32 0.0305(15) 0.0304(17) 0.0327(17) 0.0023(14) 0.0061(13) -0.0023(13)
C33 0.0316(15) 0.0333(18) 0.0400(19) -0.0021(15) 0.0058(13) -0.0020(13)
C34 0.0378(16) 0.0313(18) 0.0417(19) -0.0042(15) 0.0014(14) 0.0071(14)
C35 0.0482(19) 0.038(2) 0.051(2) -0.0105(17) 0.0001(16) 0.0007(16)
C36 0.0410(17) 0.041(2) 0.043(2) -0.0052(16) -0.0002(15) -0.0089(15)
C37 0.0300(15) 0.045(2) 0.045(2) -0.0025(16) 0.0046(14) -0.0005(14)
C38 0.0289(14) 0.0337(18) 0.0332(17) 0.0073(14) 0.0051(13) -0.0035(13)
C39 0.0361(16) 0.0393(19) 0.0306(17) 0.0069(15) 0.0054(13) 0.0004(14)
C40 0.028(3) 0.042(5) 0.034(4) 0.005(4) 0.011(3) 0.003(3)
C41 0.050(3) 0.031(3) 0.035(3) -0.001(2) 0.013(2) 0.001(3)
C42 0.063(4) 0.051(4) 0.034(3) -0.002(3) 0.016(3) 0.007(3)
C43 0.051(4) 0.057(5) 0.035(4) 0.007(3) 0.015(4) 0.003(4)
C44 0.067(3) 0.040(3) 0.036(3) 0.008(2) 0.018(3) 0.008(3)
C45 0.053(3) 0.038(3) 0.042(3) 0.007(2) 0.017(2) 0.005(2)
C46 0.0289(14) 0.044(2) 0.0289(17) 0.0048(14) 0.0019(12) -0.0003(14)
C47 0.0272(14) 0.0308(17) 0.0306(16) 0.0049(14) 0.0066(12) 0.0036(13)
C48 0.0287(14) 0.0351(18) 0.0313(17) 0.0042(14) 0.0048(12) -0.0025(13)
C49 0.0297(15) 0.047(2) 0.048(2) 0.0103(17) 0.0036(14) 0.0011(15)
C50 0.0281(15) 0.057(2) 0.051(2) 0.0085(18) 0.0040(14) 0.0005(15)
C51 0.0389(18) 0.072(3) 0.047(2) 0.004(2) 0.0085(15) -0.0207(18)
C52 0.061(2) 0.042(2) 0.059(3) -0.0061(19) 0.0210(19) -0.0191(18)
C53 0.0398(17) 0.042(2) 0.053(2) -0.0019(17) 0.0138(16) -0.0042(15)
C54 0.0399(18) 0.056(2) 0.055(2) 0.0069(19) 0.0102(17) 0.0034(17)
C55 0.059(2) 0.083(3) 0.050(2) 0.013(2) 0.0070(19) 0.006(2)
C56 0.0420(19) 0.078(3) 0.043(2) 0.004(2) 0.0023(16) 0.0029(19)
C57 0.052(2) 0.072(3) 0.049(2) 0.010(2) 0.0092(17) 0.005(2)
C40A 0.030(10) 0.029(9) 0.029(10) 0.011(9) -0.013(8) -0.009(7)
C41A 0.042(7) 0.056(9) 0.054(8) 0.026(7) 0.018(6) 0.010(6)
C42A 0.048(8) 0.058(12) 0.042(9) 0.021(8) 0.018(7) 0.014(8)
C43A 0.061(10) 0.054(10) 0.052(10) 0.030(8) 0.011(10) 0.003(9)
C44A 0.045(7) 0.045(8) 0.060(9) 0.006(6) 0.001(6) -0.005(6)
C45A 0.039(6) 0.052(8) 0.044(7) 0.007(6) 0.006(5) 0.009(6)

loop_
_atom_type_symbol
_atom_type_description
_atom_type_scat_dispersion_real
_atom_type_scat_dispersion_imag
_atom_type_scat_source
C C 0.0181 0.0091 'International Tables Vol C Tables 4.2.6.8 and 6.1.1.4'
H H 0.0000 0.0000 'International Tables Vol C Tables 4.2.6.8 and 6.1.1.4'
N N 0.0311 0.0180 'International Tables Vol C Tables 4.2.6.8 and 6.1.1.4'
O O 0.0492 0.0322 'International Tables Vol C Tables 4.2.6.8 and 6.1.1.4'

loop_
_geom_angle_atom_site_label_1
_geom_angle_atom_site_label_2
_geom_angle_atom_site_label_3
_geom_angle
_geom_angle_site_symmetry_1
_geom_angle_site_symmetry_3
_geom_angle_publ_flag
C56 O1 C54 113.9(3) . . ?
C28 N1 C30 124.2(2) . . ?
C28 N1 H1 110(2) . . ?
C30 N1 H1 124(2) . . ?
C18 C1 C2 121.2(2) . . ?
C18 C1 N2 120.3(2) . . ?
C2 C1 N2 118.3(2) . . ?
C25 N2 C1 121.2(2) . . ?
C9 C2 C1 117.7(3) . . ?
C9 C2 C3 120.7(2) . . ?
C1 C2 C3 121.6(2) . . ?
C2 C3 C4 111.0(2) . . ?
C2 C3 C8 114.3(2) . . ?
C4 C3 C8 110.4(2) . . ?
C2 C3 H3 106.9 . . ?
C4 C3 H3 106.9 . . ?
C8 C3 H3 106.9 . . ?
C3 C4 C5 112.1(3) . . ?
C3 C4 H4A 109.2 . . ?
C5 C4 H4A 109.2 . . ?
C3 C4 H4B 109.2 . . ?
C5 C4 H4B 109.2 . . ?
H4A C4 H4B 107.9 . . ?
C6 C5 C4 111.6(3) . . ?
C6 C5 H5A 109.3 . . ?
C4 C5 H5A 109.3 . . ?
C6 C5 H5B 109.3 . . ?
C4 C5 H5B 109.3 . . ?
H5A C5 H5B 108.0 . . ?
C7 C6 C5 111.2(3) . . ?
C7 C6 H6A 109.4 . . ?
C5 C6 H6A 109.4 . . ?
C7 C6 H6B 109.4 . . ?
C5 C6 H6B 109.4 . . ?
H6A C6 H6B 108.0 . . ?
C6 C7 C8 111.2(3) . . ?
C6 C7 H7A 109.4 . . ?
C8 C7 H7A 109.4 . . ?
C6 C7 H7B 109.4 . . ?
C8 C7 H7B 109.4 . . ?
H7A C7 H7B 108.0 . . ?
C7 C8 C3 111.1(3) . . ?
C7 C8 H8A 109.4 . . ?
C3 C8 H8A 109.4 . . ?
C7 C8 H8B 109.4 . . ?
C3 C8 H8B 109.4 . . ?
H8A C8 H8B 108.0 . . ?
C10 C9 C2 122.7(3) . . ?
C10 C9 H9 118.7 . . ?
C2 C9 H9 118.7 . . ?
C9 C10 C17 118.2(3) . . ?
C9 C10 C11 119.5(3) . . ?
C17 C10 C11 122.2(3) . . ?
C16 C11 C12 110.4(3) . . ?
C16 C11 C10 114.9(3) . . ?
C12 C11 C10 111.3(3) . . ?
C16 C11 H11 106.5 . . ?
C12 C11 H11 106.5 . . ?
C10 C11 H11 106.5 . . ?
C11 C12 C13 111.0(3) . . ?
C11 C12 H12A 109.4 . . ?
C13 C12 H12A 109.4 . . ?
C11 C12 H12B 109.4 . . ?
C13 C12 H12B 109.4 . . ?
H12A C12 H12B 108.0 . . ?
C14 C13 C12 110.2(3) . . ?
C14 C13 H13A 109.6 . . ?
C12 C13 H13A 109.6 . . ?
C14 C13 H13B 109.6 . . ?
C12 C13 H13B 109.6 . . ?
H13A C13 H13B 108.1 . . ?
C13 C14 C15 111.9(3) . . ?
C13 C14 H14A 109.2 . . ?
C15 C14 H14A 109.2 . . ?
C13 C14 H14B 109.2 . . ?
C15 C14 H14B 109.2 . . ?
H14A C14 H14B 107.9 . . ?
C14 C15 C16 110.7(3) . . ?
C14 C15 H15A 109.5 . . ?
C16 C15 H15A 109.5 . . ?
C14 C15 H15B 109.5 . . ?
C16 C15 H15B 109.5 . . ?
H15A C15 H15B 108.1 . . ?
C11 C16 C15 111.6(3) . . ?
C11 C16 H16A 109.3 . . ?
C15 C16 H16A 109.3 . . ?
C11 C16 H16B 109.3 . . ?
C15 C16 H16B 109.3 . . ?
H16A C16 H16B 108.0 . . ?
C10 C17 C18 121.8(3) . . ?
C10 C17 H17 119.1 . . ?
C18 C17 H17 119.1 . . ?
C1 C18 C17 118.3(3) . . ?
C1 C18 C19 121.7(2) . . ?
C17 C18 C19 119.9(3) . . ?
C18 C19 C20 111.2(2) . . ?
C18 C19 C24 112.7(2) . . ?
C20 C19 C24 110.1(3) . . ?
C18 C19 H19 107.5 . . ?
C20 C19 H19 107.5 . . ?
C24 C19 H19 107.5 . . ?
C19 C20 C21 112.6(3) . . ?
C19 C20 H20A 109.1 . . ?
C21 C20 H20A 109.1 . . ?
C19 C20 H20B 109.1 . . ?
C21 C20 H20B 109.1 . . ?
H20A C20 H20B 107.8 . . ?
C22 C21 C20 111.5(3) . . ?
C22 C21 H21A 109.3 . . ?
C20 C21 H21A 109.3 . . ?
C22 C21 H21B 109.3 . . ?
C20 C21 H21B 109.3 . . ?
H21A C21 H21B 108.0 . . ?
C21 C22 C23 111.6(3) . . ?
C21 C22 H22A 109.3 . . ?
C23 C22 H22A 109.3 . . ?
C21 C22 H22B 109.3 . . ?
C23 C22 H22B 109.3 . . ?
H22A C22 H22B 108.0 . . ?
C22 C23 C24 111.2(3) . . ?
C22 C23 H23A 109.4 . . ?
C24 C23 H23A 109.4 . . ?
C22 C23 H23B 109.4 . . ?
C24 C23 H23B 109.4 . . ?
H23A C23 H23B 108.0 . . ?
C23 C24 C19 112.0(3) . . ?
C23 C24 H24A 109.2 . . ?
C19 C24 H24A 109.2 . . ?
C23 C24 H24B 109.2 . . ?
C19 C24 H24B 109.2 . . ?
H24A C24 H24B 107.9 . . ?
N2 C25 C27 120.5(3) . . ?
N2 C25 C26 122.5(2) . . ?
C27 C25 C26 117.0(2) . . ?
C25 C26 H26A 109.5 . . ?
C25 C26 H26B 109.5 . . ?
H26A C26 H26B 109.5 . . ?
C25 C26 H26C 109.5 . . ?
H26A C26 H26C 109.5 . . ?
H26B C26 H26C 109.5 . . ?
C28 C27 C25 125.8(3) . . ?
C28 C27 H27 117.1 . . ?
C25 C27 H27 117.1 . . ?
N1 C28 C27 121.8(2) . . ?
N1 C28 C29 117.7(3) . . ?
C27 C28 C29 120.5(3) . . ?
C28 C29 H29A 109.5 . . ?
C28 C29 H29B 109.5 . . ?
H29A C29 H29B 109.5 . . ?
C28 C29 H29C 109.5 . . ?
H29A C29 H29C 109.5 . . ?
H29B C29 H29C 109.5 . . ?
C47 C30 C31 120.7(3) . . ?
C47 C30 N1 119.6(2) . . ?
C31 C30 N1 119.5(2) . . ?
C38 C31 C30 118.3(3) . . ?
C38 C31 C32 119.6(3) . . ?
C30 C31 C32 122.1(3) . . ?
C31 C32 C34 111.2(2) . . ?
C31 C32 C33 114.0(2) . . ?
C34 C32 C33 110.1(2) . . ?
C31 C32 H32 107.1 . . ?
C34 C32 H32 107.1 . . ?
C33 C32 H32 107.1 . . ?
C37 C33 C32 111.3(3) . . ?
C37 C33 H33A 109.4 . . ?
C32 C33 H33A 109.4 . . ?
C37 C33 H33B 109.4 . . ?
C32 C33 H33B 109.4 . . ?
H33A C33 H33B 108.0 . . ?
C35 C34 C32 111.7(3) . . ?
C35 C34 H34A 109.3 . . ?
C32 C34 H34A 109.3 . . ?
C35 C34 H34B 109.3 . . ?
C32 C34 H34B 109.3 . . ?
H34A C34 H34B 108.0 . . ?
C36 C35 C34 111.9(3) . . ?
C36 C35 H35A 109.2 . . ?
C34 C35 H35A 109.2 . . ?
C36 C35 H35B 109.2 . . ?
C34 C35 H35B 109.2 . . ?
H35A C35 H35B 107.9 . . ?
C37 C36 C35 111.5(3) . . ?
C37 C36 H36A 109.3 . . ?
C35 C36 H36A 109.3 . . ?
C37 C36 H36B 109.3 . . ?
C35 C36 H36B 109.3 . . ?
H36A C36 H36B 108.0 . . ?
C36 C37 C33 111.5(3) . . ?
C36 C37 H37A 109.3 . . ?
C33 C37 H37A 109.3 . . ?
C36 C37 H37B 109.3 . . ?
C33 C37 H37B 109.3 . . ?
H37A C37 H37B 108.0 . . ?
C31 C38 C39 122.6(3) . . ?
C31 C38 H38 118.7 . . ?
C39 C38 H38 118.7 . . ?
C46 C39 C38 117.7(3) . . ?
C46 C39 C40 120.2(5) . . ?
C38 C39 C40 121.9(5) . . ?
C46 C39 C40A 119.6(8) . . ?
C38 C39 C40A 121.3(7) . . ?
C45 C40 C41 109.7(6) . . ?
C45 C40 C39 113.8(8) . . ?
C41 C40 C39 109.1(6) . . ?
C45 C40 H40 108.0 . . ?
C41 C40 H40 108.0 . . ?
C39 C40 H40 108.0 . . ?
C42 C41 C40 111.1(6) . . ?
C42 C41 H41A 109.4 . . ?
C40 C41 H41A 109.4 . . ?
C42 C41 H41B 109.4 . . ?
C40 C41 H41B 109.4 . . ?
H41A C41 H41B 108.0 . . ?
C43 C42 C41 110.9(5) . . ?
C43 C42 H42A 109.5 . . ?
C41 C42 H42A 109.5 . . ?
C43 C42 H42B 109.5 . . ?
C41 C42 H42B 109.5 . . ?
H42A C42 H42B 108.0 . . ?
C44 C43 C42 111.4(5) . . ?
C44 C43 H43A 109.3 . . ?
C42 C43 H43A 109.3 . . ?
C44 C43 H43B 109.3 . . ?
C42 C43 H43B 109.3 . . ?
H43A C43 H43B 108.0 . . ?
C43 C44 C45 111.2(4) . . ?
C43 C44 H44A 109.4 . . ?
C45 C44 H44A 109.4 . . ?
C43 C44 H44B 109.4 . . ?
C45 C44 H44B 109.4 . . ?
H44A C44 H44B 108.0 . . ?
C44 C45 C40 110.2(6) . . ?
C44 C45 H45A 109.6 . . ?
C40 C45 H45A 109.6 . . ?
C44 C45 H45B 109.6 . . ?
C40 C45 H45B 109.6 . . ?
H45A C45 H45B 108.1 . . ?
C39 C46 C47 122.6(3) . . ?
C39 C46 H46 118.7 . . ?
C47 C46 H46 118.7 . . ?
C46 C47 C30 118.2(3) . . ?
C46 C47 C48 119.9(3) . . ?
C30 C47 C48 122.0(3) . . ?
C47 C48 C53 111.3(2) . . ?
C47 C48 C49 112.0(2) . . ?
C53 C48 C49 109.7(3) . . ?
C47 C48 H48 107.9 . . ?
C53 C48 H48 107.9 . . ?
C49 C48 H48 107.9 . . ?
C50 C49 C48 112.4(3) . . ?
C50 C49 H49A 109.1 . . ?
C48 C49 H49A 109.1 . . ?
C50 C49 H49B 109.1 . . ?
C48 C49 H49B 109.1 . . ?
H49A C49 H49B 107.9 . . ?
C51 C50 C49 111.1(3) . . ?
C51 C50 H50A 109.4 . . ?
C49 C50 H50A 109.4 . . ?
C51 C50 H50B 109.4 . . ?
C49 C50 H50B 109.4 . . ?
H50A C50 H50B 108.0 . . ?
C50 C51 C52 111.1(3) . . ?
C50 C51 H51A 109.4 . . ?
C52 C51 H51A 109.4 . . ?
C50 C51 H51B 109.4 . . ?
C52 C51 H51B 109.4 . . ?
H51A C51 H51B 108.0 . . ?
C51 C52 C53 111.1(3) . . ?
C51 C52 H52A 109.4 . . ?
C53 C52 H52A 109.4 . . ?
C51 C52 H52B 109.4 . . ?
C53 C52 H52B 109.4 . . ?
H52A C52 H52B 108.0 . . ?
C48 C53 C52 112.3(3) . . ?
C48 C53 H53A 109.1 . . ?
C52 C53 H53A 109.1 . . ?
C48 C53 H53B 109.1 . . ?
C52 C53 H53B 109.1 . . ?
H53A C53 H53B 107.9 . . ?
O1 C54 C55 109.5(3) . . ?
O1 C54 H54A 109.8 . . ?
C55 C54 H54A 109.8 . . ?
O1 C54 H54B 109.8 . . ?
C55 C54 H54B 109.8 . . ?
H54A C54 H54B 108.2 . . ?
C54 C55 H55A 109.5 . . ?
C54 C55 H55B 109.5 . . ?
H55A C55 H55B 109.5 . . ?
C54 C55 H55C 109.5 . . ?
H55A C55 H55C 109.5 . . ?
H55B C55 H55C 109.5 . . ?
O1 C56 C57 109.6(3) . . ?
O1 C56 H56A 109.8 . . ?
C57 C56 H56A 109.8 . . ?
O1 C56 H56B 109.8 . . ?
C57 C56 H56B 109.8 . . ?
H56A C56 H56B 108.2 . . ?
C56 C57 H57A 109.5 . . ?
C56 C57 H57B 109.5 . . ?
H57A C57 H57B 109.5 . . ?
C56 C57 H57C 109.5 . . ?
H57A C57 H57C 109.5 . . ?
H57B C57 H57C 109.5 . . ?
C41A C40A C45A 110.7(11) . . ?
C41A C40A C39 117.6(17) . . ?
C45A C40A C39 104.8(14) . . ?
C41A C40A H40A 107.8 . . ?
C45A C40A H40A 107.8 . . ?
C39 C40A H40A 107.8 . . ?
C42A C41A C40A 111.0(15) . . ?
C42A C41A H41C 109.4 . . ?
C40A C41A H41C 109.4 . . ?
C42A C41A H41D 109.4 . . ?
C40A C41A H41D 109.4 . . ?
H41C C41A H41D 108.0 . . ?
C43A C42A C41A 112.2(11) . . ?
C43A C42A H42C 109.2 . . ?
C41A C42A H42C 109.2 . . ?
C43A C42A H42D 109.2 . . ?
C41A C42A H42D 109.2 . . ?
H42C C42A H42D 107.9 . . ?
C42A C43A C44A 110.3(10) . . ?
C42A C43A H43C 109.6 . . ?
C44A C43A H43C 109.6 . . ?
C42A C43A H43D 109.6 . . ?
C44A C43A H43D 109.6 . . ?
H43C C43A H43D 108.1 . . ?
C43A C44A C45A 112.2(10) . . ?
C43A C44A H44C 109.2 . . ?
C45A C44A H44C 109.2 . . ?
C43A C44A H44D 109.2 . . ?
C45A C44A H44D 109.2 . . ?
H44C C44A H44D 107.9 . . ?
C40A C45A C44A 112.7(14) . . ?
C40A C45A H45C 109.1 . . ?
C44A C45A H45C 109.1 . . ?
C40A C45A H45D 109.1 . . ?
C44A C45A H45D 109.1 . . ?
H45C C45A H45D 107.8 . . ?

loop_
_geom_bond_atom_site_label_1
_geom_bond_atom_site_label_2
_geom_bond_distance
_geom_bond_site_symmetry_2
_geom_bond_publ_flag
O1 C56 1.402(4) . ?
O1 C54 1.418(4) . ?
N1 C28 1.346(4) . ?
N1 C30 1.434(4) . ?
N1 H1 0.97(4) . ?
C1 C18 1.397(4) . ?
C1 C2 1.411(4) . ?
C1 N2 1.427(3) . ?
N2 C25 1.314(4) . ?
C2 C9 1.396(4) . ?
C2 C3 1.516(4) . ?
C3 C4 1.522(4) . ?
C3 C8 1.529(4) . ?
C3 H3 1.0000 . ?
C4 C5 1.528(4) . ?
C4 H4A 0.9900 . ?
C4 H4B 0.9900 . ?
C5 C6 1.526(5) . ?
C5 H5A 0.9900 . ?
C5 H5B 0.9900 . ?
C6 C7 1.513(5) . ?
C6 H6A 0.9900 . ?
C6 H6B 0.9900 . ?
C7 C8 1.526(4) . ?
C7 H7A 0.9900 . ?
C7 H7B 0.9900 . ?
C8 H8A 0.9900 . ?
C8 H8B 0.9900 . ?
C9 C10 1.382(4) . ?
C9 H9 0.9500 . ?
C10 C17 1.390(4) . ?
C10 C11 1.527(4) . ?
C11 C16 1.500(5) . ?
C11 C12 1.526(5) . ?
C11 H11 1.0000 . ?
C12 C13 1.535(4) . ?
C12 H12A 0.9900 . ?
C12 H12B 0.9900 . ?
C13 C14 1.496(5) . ?
C13 H13A 0.9900 . ?
C13 H13B 0.9900 . ?
C14 C15 1.518(6) . ?
C14 H14A 0.9900 . ?
C14 H14B 0.9900 . ?
C15 C16 1.539(5) . ?
C15 H15A 0.9900 . ?
C15 H15B 0.9900 . ?
C16 H16A 0.9900 . ?
C16 H16B 0.9900 . ?
C17 C18 1.402(4) . ?
C17 H17 0.9500 . ?
C18 C19 1.515(4) . ?
C19 C20 1.523(4) . ?
C19 C24 1.533(4) . ?
C19 H19 1.0000 . ?
C20 C21 1.524(4) . ?
C20 H20A 0.9900 . ?
C20 H20B 0.9900 . ?
C21 C22 1.507(5) . ?
C21 H21A 0.9900 . ?
C21 H21B 0.9900 . ?
C22 C23 1.515(5) . ?
C22 H22A 0.9900 . ?
C22 H22B 0.9900 . ?
C23 C24 1.527(4) . ?
C23 H23A 0.9900 . ?
C23 H23B 0.9900 . ?
C24 H24A 0.9900 . ?
C24 H24B 0.9900 . ?
C25 C27 1.425(4) . ?
C25 C26 1.505(4) . ?
C26 H26A 0.9800 . ?
C26 H26B 0.9800 . ?
C26 H26C 0.9800 . ?
C27 C28 1.375(4) . ?
C27 H27 0.9500 . ?
C28 C29 1.501(4) . ?
C29 H29A 0.9800 . ?
C29 H29B 0.9800 . ?
C29 H29C 0.9800 . ?
C30 C47 1.403(4) . ?
C30 C31 1.411(4) . ?
C31 C38 1.382(4) . ?
C31 C32 1.518(4) . ?
C32 C34 1.529(4) . ?
C32 C33 1.535(4) . ?
C32 H32 1.0000 . ?
C33 C37 1.523(4) . ?
C33 H33A 0.9900 . ?
C33 H33B 0.9900 . ?
C34 C35 1.522(5) . ?
C34 H34A 0.9900 . ?
C34 H34B 0.9900 . ?
C35 C36 1.517(5) . ?
C35 H35A 0.9900 . ?
C35 H35B 0.9900 . ?
C36 C37 1.516(5) . ?
C36 H36A 0.9900 . ?
C36 H36B 0.9900 . ?
C37 H37A 0.9900 . ?
C37 H37B 0.9900 . ?
C38 C39 1.391(4) . ?
C38 H38 0.9500 . ?
C39 C46 1.385(4) . ?
C39 C40 1.541(13) . ?
C39 C40A 1.56(3) . ?
C40 C45 1.523(6) . ?
C40 C41 1.530(6) . ?
C40 H40 1.0000 . ?
C41 C42 1.521(5) . ?
C41 H41A 0.9900 . ?
C41 H41B 0.9900 . ?
C42 C43 1.520(6) . ?
C42 H42A 0.9900 . ?
C42 H42B 0.9900 . ?
C43 C44 1.519(6) . ?
C43 H43A 0.9900 . ?
C43 H43B 0.9900 . ?
C44 C45 1.521(5) . ?
C44 H44A 0.9900 . ?
C44 H44B 0.9900 . ?
C45 H45A 0.9900 . ?
C45 H45B 0.9900 . ?
C46 C47 1.391(4) . ?
C46 H46 0.9500 . ?
C47 C48 1.520(4) . ?
C48 C53 1.524(4) . ?
C48 C49 1.534(4) . ?
C48 H48 1.0000 . ?
C49 C50 1.525(4) . ?
C49 H49A 0.9900 . ?
C49 H49B 0.9900 . ?
C50 C51 1.508(5) . ?
C50 H50A 0.9900 . ?
C50 H50B 0.9900 . ?
C51 C52 1.528(5) . ?
C51 H51A 0.9900 . ?
C51 H51B 0.9900 . ?
C52 C53 1.535(5) . ?
C52 H52A 0.9900 . ?
C52 H52B 0.9900 . ?
C53 H53A 0.9900 . ?
C53 H53B 0.9900 . ?
C54 C55 1.479(5) . ?
C54 H54A 0.9900 . ?
C54 H54B 0.9900 . ?
C55 H55A 0.9800 . ?
C55 H55B 0.9800 . ?
C55 H55C 0.9800 . ?
C56 C57 1.493(5) . ?
C56 H56A 0.9900 . ?
C56 H56B 0.9900 . ?
C57 H57A 0.9800 . ?
C57 H57B 0.9800 . ?
C57 H57C 0.9800 . ?
C40A C41A 1.521(8) . ?
C40A C45A 1.522(8) . ?
C40A H40A 1.0000 . ?
C41A C42A 1.518(7) . ?
C41A H41C 0.9900 . ?
C41A H41D 0.9900 . ?
C42A C43A 1.513(8) . ?
C42A H42C 0.9900 . ?
C42A H42D 0.9900 . ?
C43A C44A 1.519(8) . ?
C43A H43C 0.9900 . ?
C43A H43D 0.9900 . ?
C44A C45A 1.525(7) . ?
C44A H44C 0.9900 . ?
C44A H44D 0.9900 . ?
C45A H45C 0.9900 . ?
C45A H45D 0.9900 . ?
